data_2226493
loop_
_publ_author_name
'Mustafa, Ghulam'
'Akkurt, Mehmet'
'Khan, Islam Ullah'
'Naseem, Rahat'
'Sajjad, Beenish'

_publ_section_title
;
 <i>N</i>-{[4-(4-Methoxybenzenesulfonamido)phenyl]sulfonyl}acetamide
;
_journal_coeditor_code HB5502
_journal_issue 7
_journal_name_full 'Acta Crystallographica Section E'
_journal_page_first o1768
_journal_paper_doi 10.1107/S1600536810023925
_journal_volume 66
_journal_year 2010
_chemical_formula_iupac 'C15 H16 N2 O6 S2'
_chemical_formula_moiety 'C15 H16 N2 O6 S2'
_chemical_formula_sum 'C15 H16 N2 O6 S2'
_chemical_formula_weight 384.44
_chemical_name_systematic
;
<i>N</i>-{[4-(4-Methoxybenzenesulfonamido)phenyl]sulfonyl}acetamide
;
_space_group_IT_number 14
_symmetry_cell_setting monoclinic
_symmetry_space_group_name_Hall '-P 2ybc'
_symmetry_space_group_name_H-M 'P 1 21/c 1'
_atom_sites_solution_hydrogens geom
_atom_sites_solution_primary direct
_atom_sites_solution_secondary difmap
_cell_angle_alpha 90
_cell_angle_beta 94.040(7)
_cell_angle_gamma 90
_cell_formula_units_Z 4
_cell_length_a 5.3651(10)
_cell_length_b 20.551(3)
_cell_length_c 15.034(2)
_cell_measurement_reflns_used 1463
_cell_measurement_temperature 296(2)
_cell_measurement_theta_max 20.08
_cell_measurement_theta_min 2.89
_cell_volume 1653.5(4)
_computing_cell_refinement 'SAINT (Bruker, 2007)'
_computing_data_collection 'APEX2 (Bruker, 2007)'
_computing_data_reduction 'SAINT (Bruker, 2007)'
_computing_molecular_graphics 'ORTEP-3 (Farrugia, 1997)'
_computing_publication_material 'WinGX (Farrugia, 1999) and PLATON (Spek, 2009)'
_computing_structure_refinement 'SHELXL97 (Sheldrick, 2008)'
_computing_structure_solution 'SHELXS97 (Sheldrick, 2008)'
_diffrn_ambient_temperature 296(2)
_diffrn_measured_fraction_theta_full 0.915
_diffrn_measured_fraction_theta_max 0.915
_diffrn_measurement_device_type 'Bruker Kappa APEXII CCD'
_diffrn_measurement_method 'phi and omega scans'
_diffrn_radiation_monochromator graphite
_diffrn_radiation_source 'sealed tube'
_diffrn_radiation_type MoK\a
_diffrn_radiation_wavelength 0.71073
_diffrn_reflns_av_R_equivalents 0.1138
_diffrn_reflns_av_sigmaI/netI 0.2097
_diffrn_reflns_limit_h_max 7
_diffrn_reflns_limit_h_min -7
_diffrn_reflns_limit_k_max 26
_diffrn_reflns_limit_k_min -27
_diffrn_reflns_limit_l_max 20
_diffrn_reflns_limit_l_min -20
_diffrn_reflns_number 13678
_diffrn_reflns_reduction_process
;
;
_diffrn_reflns_theta_full 28.35
_diffrn_reflns_theta_max 28.35
_diffrn_reflns_theta_min 3.27
_exptl_absorpt_coefficient_mu 0.358
_exptl_absorpt_correction_type none
_exptl_crystal_colour colourless
_exptl_crystal_density_diffrn 1.544
_exptl_crystal_density_method 'Not Measured'
_exptl_crystal_description rod
_exptl_crystal_F_000 800
_exptl_crystal_size_max 0.25
_exptl_crystal_size_mid 0.08
_exptl_crystal_size_min 0.07
_refine_diff_density_max 0.831
_refine_diff_density_min -0.324
_refine_ls_extinction_method none
_refine_ls_goodness_of_fit_ref 0.888
_refine_ls_hydrogen_treatment constr
_refine_ls_matrix_type full
_refine_ls_number_parameters 226
_refine_ls_number_reflns 3771
_refine_ls_number_restraints 0
_refine_ls_restrained_S_all 0.888
_refine_ls_R_factor_all 0.1789
_refine_ls_R_factor_gt 0.0838
_refine_ls_shift/su_max 0.000
_refine_ls_shift/su_mean 0.000
_refine_ls_structure_factor_coef Fsqd
_refine_ls_weighting_details 'calc w=1/[\s^2^(Fo^2^)+(0.0680P)^2^] where P=(Fo^2^+2Fc^2^)/3'
_refine_ls_weighting_scheme calc
_refine_ls_wR_factor_gt 0.1623
_refine_ls_wR_factor_ref 0.1885
_reflns_number_gt 1608
_reflns_number_total 3771
_reflns_threshold_expression I>2\s(I)
_cod_data_source_file hb5502.cif
_cod_data_source_block I
_cod_original_sg_symbol_H-M 'P 21/c'
_cod_database_code 2226493
_cod_database_fobs_code 2226493

loop_
_symmetry_equiv_pos_site_id
_symmetry_equiv_pos_as_xyz
1 x,y,z
2 -x,1/2+y,1/2-z
3 -x,-y,-z
4 x,1/2-y,1/2+z

loop_
_atom_site_aniso_label
_atom_site_aniso_U_11
_atom_site_aniso_U_22
_atom_site_aniso_U_33
_atom_site_aniso_U_12
_atom_site_aniso_U_13
_atom_site_aniso_U_23
S1 0.0361(8) 0.0443(9) 0.0310(7) 0.0051(6) -0.0015(6) 0.0047(6)
S2 0.0303(7) 0.0313(7) 0.0256(6) 0.0004(5) 0.0039(5) -0.0046(5)
O1 0.110(4) 0.070(4) 0.066(3) 0.033(3) 0.003(3) -0.024(3)
O2 0.032(2) 0.054(3) 0.050(2) 0.0047(18) -0.0006(17) -0.0042(19)
O3 0.061(3) 0.058(3) 0.034(2) 0.008(2) -0.0071(19) 0.0161(19)
O4 0.045(2) 0.034(2) 0.0362(19) -0.0048(17) -0.0013(17) -0.0108(17)
O5 0.0298(19) 0.050(2) 0.0343(19) 0.0003(17) 0.0090(15) -0.0001(17)
O6 0.034(2) 0.035(2) 0.063(3) -0.0026(17) -0.0055(18) -0.0050(19)
N1 0.040(2) 0.036(3) 0.028(2) -0.006(2) -0.0013(19) 0.0099(19)
N2 0.027(2) 0.038(3) 0.034(2) -0.0021(19) -0.0081(18) 0.001(2)
C1 0.033(3) 0.048(4) 0.030(3) -0.001(3) -0.005(2) -0.002(2)
C2 0.046(4) 0.056(4) 0.050(4) -0.010(3) 0.003(3) -0.011(3)
C3 0.050(4) 0.083(5) 0.048(4) 0.006(4) 0.010(3) -0.018(4)
C4 0.054(4) 0.067(5) 0.042(3) 0.019(4) -0.014(3) -0.015(3)
C5 0.072(5) 0.045(4) 0.043(3) 0.007(3) -0.010(3) 0.002(3)
C6 0.048(3) 0.052(4) 0.035(3) 0.003(3) 0.004(3) 0.003(3)
C7 0.189(10) 0.054(5) 0.060(5) 0.039(6) -0.002(6) -0.005(4)
C8 0.029(3) 0.025(3) 0.028(2) 0.004(2) 0.001(2) 0.005(2)
C9 0.036(3) 0.033(3) 0.035(3) -0.014(2) 0.007(2) 0.005(2)
C10 0.033(3) 0.036(3) 0.037(3) -0.004(2) 0.003(2) -0.004(2)
C11 0.033(3) 0.026(3) 0.025(2) 0.002(2) 0.006(2) -0.002(2)
C12 0.034(3) 0.029(3) 0.033(3) -0.009(2) -0.001(2) 0.003(2)
C13 0.031(3) 0.039(3) 0.033(3) -0.004(2) -0.002(2) 0.004(2)
C14 0.026(3) 0.037(3) 0.030(3) -0.004(2) 0.002(2) 0.003(2)
C15 0.037(3) 0.041(3) 0.050(3) 0.013(3) 0.004(2) -0.002(3)

loop_
_atom_site_type_symbol
_atom_site_label
_atom_site_fract_x
_atom_site_fract_y
_atom_site_fract_z
_atom_site_U_iso_or_equiv
_atom_site_thermal_displace_type
_atom_site_calc_flag
_atom_site_refinement_flags
_atom_site_occupancy
S S1 0.3465(3) 0.17871(7) 0.68802(9) 0.0373(5) Uani . . 1.000
S S2 0.7590(2) 0.14262(6) 1.14309(8) 0.0290(4) Uani . . 1.000
O O1 0.7672(11) -0.0692(3) 0.5765(3) 0.082(2) Uani . . 1.000
O O2 0.1176(7) 0.16711(19) 0.7264(2) 0.0455(14) Uani . . 1.000
O O3 0.3551(7) 0.2208(2) 0.6128(2) 0.0515(16) Uani . . 1.000
O O4 0.8828(6) 0.19627(17) 1.1877(2) 0.0386(11) Uani . . 1.000
O O5 0.5388(6) 0.11632(18) 1.1764(2) 0.0377(11) Uani . . 1.000
O O6 0.7458(7) 0.00642(18) 1.0809(3) 0.0444(14) Uani . . 1.000
N N1 0.5446(8) 0.2099(2) 0.7634(2) 0.0348(14) Uani . . 1.000
N N2 0.9779(7) 0.0863(2) 1.1487(3) 0.0335(14) Uani . . 1.000
C C1 0.4677(10) 0.1033(3) 0.6585(3) 0.0373(19) Uani . . 1.000
C C2 0.6748(11) 0.1020(3) 0.6078(4) 0.051(2) Uani . . 1.000
C C3 0.7658(13) 0.0438(4) 0.5824(4) 0.060(3) Uani . . 1.000
C C4 0.6569(12) -0.0140(4) 0.6055(4) 0.055(2) Uani . . 1.000
C C5 0.4498(13) -0.0129(3) 0.6561(4) 0.054(2) Uani . . 1.000
C C6 0.3601(11) 0.0463(3) 0.6810(4) 0.0450(19) Uani . . 1.000
C C7 0.671(2) -0.1301(4) 0.5999(5) 0.102(4) Uani . . 1.000
C C8 0.5896(9) 0.1915(2) 0.8531(3) 0.0274(16) Uani . . 1.000
C C9 0.7968(9) 0.2181(3) 0.8989(3) 0.0345(17) Uani . . 1.000
C C10 0.8521(9) 0.2034(3) 0.9879(3) 0.0353(17) Uani . . 1.000
C C11 0.6938(9) 0.1611(2) 1.0304(3) 0.0278(16) Uani . . 1.000
C C12 0.4918(9) 0.1342(2) 0.9844(3) 0.0322(17) Uani . . 1.000
C C13 0.4361(10) 0.1492(3) 0.8956(3) 0.0345(17) Uani . . 1.000
C C14 0.9434(9) 0.0225(3) 1.1177(3) 0.0310(17) Uani . . 1.000
C C15 1.1613(10) -0.0206(3) 1.1364(4) 0.0426(17) Uani . . 1.000
H H1 0.63300 0.24180 0.74610 0.0420 Uiso calc R 1.000
H H2 1.12300 0.09690 1.17230 0.0400 Uiso calc R 1.000
H H2A 0.75010 0.14060 0.59160 0.0610 Uiso calc R 1.000
H H3 0.90470 0.04290 0.54880 0.0720 Uiso calc R 1.000
H H5 0.37410 -0.05130 0.67260 0.0650 Uiso calc R 1.000
H H6 0.22080 0.04750 0.71450 0.0540 Uiso calc R 1.000
H H7A 0.66710 -0.13270 0.66350 0.1520 Uiso calc R 1.000
H H7B 0.77580 -0.16400 0.57940 0.1520 Uiso calc R 1.000
H H7C 0.50490 -0.13500 0.57270 0.1520 Uiso calc R 1.000
H H9 0.90000 0.24620 0.86980 0.0420 Uiso calc R 1.000
H H10 0.99190 0.22120 1.01900 0.0420 Uiso calc R 1.000
H H12 0.39030 0.10540 1.01310 0.0380 Uiso calc R 1.000
H H13 0.29670 0.13110 0.86470 0.0420 Uiso calc R 1.000
H H15A 1.12360 -0.06320 1.11290 0.0640 Uiso calc R 1.000
H H15B 1.19890 -0.02350 1.19970 0.0640 Uiso calc R 1.000
H H15C 1.30280 -0.00320 1.10880 0.0640 Uiso calc R 1.000

loop_
_atom_type_symbol
_atom_type_description
_atom_type_scat_dispersion_real
_atom_type_scat_dispersion_imag
_atom_type_scat_source
S S 0.1246 0.1234 'International Tables Vol C Tables 4.2.6.8 and 6.1.1.4'
O O 0.0106 0.0060 'International Tables Vol C Tables 4.2.6.8 and 6.1.1.4'
N N 0.0061 0.0033 'International Tables Vol C Tables 4.2.6.8 and 6.1.1.4'
H H 0.0000 0.0000 'International Tables Vol C Tables 4.2.6.8 and 6.1.1.4'
C C 0.0033 0.0016 'International Tables Vol C Tables 4.2.6.8 and 6.1.1.4'

loop_
_geom_angle_atom_site_label_1
_geom_angle_atom_site_label_2
_geom_angle_atom_site_label_3
_geom_angle_site_symmetry_1
_geom_angle_site_symmetry_2
_geom_angle_site_symmetry_3
_geom_angle
_geom_angle_publ_flag
O2 S1 O3 . . . 120.2(2) no
O2 S1 N1 . . . 109.0(2) no
O2 S1 C1 . . . 107.7(3) no
O3 S1 N1 . . . 104.9(2) no
O3 S1 C1 . . . 107.6(2) no
N1 S1 C1 . . . 106.8(2) no
O4 S2 O5 . . . 119.9(2) no
O4 S2 N2 . . . 102.2(2) no
O4 S2 C11 . . . 110.0(2) no
O5 S2 N2 . . . 108.8(2) no
O5 S2 C11 . . . 108.0(2) no
N2 S2 C11 . . . 107.2(2) no
C4 O1 C7 . . . 119.0(6) no
S1 N1 C8 . . . 128.4(3) no
S2 N2 C14 . . . 124.4(3) no
S1 N1 H1 . . . 116.00 no
C8 N1 H1 . . . 116.00 no
S2 N2 H2 . . . 118.00 no
C14 N2 H2 . . . 118.00 no
S1 C1 C2 . . . 118.8(5) no
S1 C1 C6 . . . 121.9(4) no
C2 C1 C6 . . . 119.3(6) no
C1 C2 C3 . . . 119.2(6) no
C2 C3 C4 . . . 121.4(6) no
O1 C4 C5 . . . 124.7(7) no
C3 C4 C5 . . . 119.5(7) no
O1 C4 C3 . . . 115.8(6) no
C4 C5 C6 . . . 118.3(6) no
C1 C6 C5 . . . 122.3(6) no
C9 C8 C13 . . . 120.2(4) no
N1 C8 C9 . . . 116.8(4) no
N1 C8 C13 . . . 123.0(4) no
C8 C9 C10 . . . 120.5(5) no
C9 C10 C11 . . . 118.8(5) no
S2 C11 C10 . . . 119.4(4) no
S2 C11 C12 . . . 120.1(3) no
C10 C11 C12 . . . 120.5(4) no
C11 C12 C13 . . . 120.7(4) no
C8 C13 C12 . . . 119.4(5) no
O6 C14 C15 . . . 125.5(5) no
N2 C14 C15 . . . 114.5(4) no
O6 C14 N2 . . . 120.0(5) no
C1 C2 H2A . . . 120.00 no
C3 C2 H2A . . . 120.00 no
C2 C3 H3 . . . 119.00 no
C4 C3 H3 . . . 119.00 no
C4 C5 H5 . . . 121.00 no
C6 C5 H5 . . . 121.00 no
C1 C6 H6 . . . 119.00 no
C5 C6 H6 . . . 119.00 no
O1 C7 H7A . . . 109.00 no
O1 C7 H7B . . . 109.00 no
O1 C7 H7C . . . 109.00 no
H7A C7 H7B . . . 110.00 no
H7A C7 H7C . . . 110.00 no
H7B C7 H7C . . . 110.00 no
C8 C9 H9 . . . 120.00 no
C10 C9 H9 . . . 120.00 no
C9 C10 H10 . . . 121.00 no
C11 C10 H10 . . . 121.00 no
C11 C12 H12 . . . 120.00 no
C13 C12 H12 . . . 120.00 no
C8 C13 H13 . . . 120.00 no
C12 C13 H13 . . . 120.00 no
C14 C15 H15A . . . 109.00 no
C14 C15 H15B . . . 109.00 no
C14 C15 H15C . . . 109.00 no
H15A C15 H15B . . . 109.00 no
H15A C15 H15C . . . 109.00 no
H15B C15 H15C . . . 110.00 no

loop_
_geom_bond_atom_site_label_1
_geom_bond_atom_site_label_2
_geom_bond_site_symmetry_1
_geom_bond_site_symmetry_2
_geom_bond_distance
_geom_bond_publ_flag
S1 O2 . . 1.413(4) no
S1 O3 . . 1.427(4) no
S1 N1 . . 1.629(4) no
S1 C1 . . 1.750(6) no
S2 O4 . . 1.430(4) no
S2 O5 . . 1.422(3) no
S2 N2 . . 1.647(4) no
S2 C11 . . 1.747(5) no
O1 C4 . . 1.365(10) no
O1 C7 . . 1.408(10) no
O6 C14 . . 1.207(6) no
N1 C8 . . 1.405(5) no
N2 C14 . . 1.399(7) no
N1 H1 . . 0.8600 no
N2 H2 . . 0.8600 no
C1 C6 . . 1.359(9) no
C1 C2 . . 1.391(8) no
C2 C3 . . 1.357(10) no
C3 C4 . . 1.379(11) no
C4 C5 . . 1.390(9) no
C5 C6 . . 1.370(9) no
C8 C13 . . 1.384(7) no
C8 C9 . . 1.379(7) no
C9 C10 . . 1.383(7) no
C10 C11 . . 1.401(7) no
C11 C12 . . 1.361(7) no
C12 C13 . . 1.382(6) no
C14 C15 . . 1.478(8) no
C2 H2A . . 0.9300 no
C3 H3 . . 0.9300 no
C5 H5 . . 0.9300 no
C6 H6 . . 0.9300 no
C7 H7A . . 0.9600 no
C7 H7B . . 0.9600 no
C7 H7C . . 0.9600 no
C9 H9 . . 0.9300 no
C10 H10 . . 0.9300 no
C12 H12 . . 0.9300 no
C13 H13 . . 0.9300 no
C15 H15A . . 0.9600 no
C15 H15B . . 0.9600 no
C15 H15C . . 0.9600 no

loop_
_geom_hbond_atom_site_label_D
_geom_hbond_atom_site_label_H
_geom_hbond_atom_site_label_A
_geom_hbond_site_symmetry_A
_geom_hbond_distance_DH
_geom_hbond_distance_HA
_geom_hbond_distance_DA
_geom_hbond_angle_DHA
_geom_hbond_publ_flag
N1 H1 O4 4_554 0.86 2.09 2.932(5) 168 yes
N2 H2 O5 1_655 0.86 2.26 3.071(5) 157 yes
C13 H13 O2 . 0.93 2.35 2.986(6) 126 yes
C15 H15C O6 1_655 0.96 2.45 3.348(7) 156 yes
C15 H15B Cg1 3_757 0.96 2.79 3.722(6) 164 yes
C15 H15A Cg2 3_757 0.96 2.79 3.589(6) 141 yes

loop_
_geom_torsion_atom_site_label_1
_geom_torsion_atom_site_label_2
_geom_torsion_atom_site_label_3
_geom_torsion_atom_site_label_4
_geom_torsion_site_symmetry_1
_geom_torsion_site_symmetry_2
_geom_torsion_site_symmetry_3
_geom_torsion_site_symmetry_4
_geom_torsion
_geom_torsion_publ_flag
O2 S1 N1 C8 . . . . 42.8(5) no
O3 S1 N1 C8 . . . . 172.7(4) no
C1 S1 N1 C8 . . . . -73.3(5) no
O2 S1 C1 C2 . . . . 171.0(4) no
O2 S1 C1 C6 . . . . -6.7(5) no
O3 S1 C1 C2 . . . . 40.0(5) no
O3 S1 C1 C6 . . . . -137.6(5) no
N1 S1 C1 C2 . . . . -72.1(5) no
N1 S1 C1 C6 . . . . 110.2(5) no
O4 S2 N2 C14 . . . . 176.6(4) no
O5 S2 N2 C14 . . . . 48.9(5) no
C11 S2 N2 C14 . . . . -67.7(4) no
O4 S2 C11 C10 . . . . 30.0(5) no
O4 S2 C11 C12 . . . . -150.4(4) no
O5 S2 C11 C10 . . . . 162.5(4) no
O5 S2 C11 C12 . . . . -17.9(4) no
N2 S2 C11 C10 . . . . -80.4(4) no
N2 S2 C11 C12 . . . . 99.2(4) no
C7 O1 C4 C3 . . . . 178.1(6) no
C7 O1 C4 C5 . . . . -1.2(9) no
S1 N1 C8 C9 . . . . 169.1(4) no
S1 N1 C8 C13 . . . . -11.4(7) no
S2 N2 C14 O6 . . . . 3.0(7) no
S2 N2 C14 C15 . . . . -175.4(4) no
S1 C1 C2 C3 . . . . -178.1(5) no
C6 C1 C2 C3 . . . . -0.4(8) no
S1 C1 C6 C5 . . . . 178.2(5) no
C2 C1 C6 C5 . . . . 0.6(9) no
C1 C2 C3 C4 . . . . 0.2(9) no
C2 C3 C4 O1 . . . . -179.5(6) no
C2 C3 C4 C5 . . . . -0.2(10) no
O1 C4 C5 C6 . . . . 179.6(6) no
C3 C4 C5 C6 . . . . 0.3(9) no
C4 C5 C6 C1 . . . . -0.5(9) no
N1 C8 C9 C10 . . . . 178.9(5) no
C13 C8 C9 C10 . . . . -0.7(8) no
N1 C8 C13 C12 . . . . -179.2(4) no
C9 C8 C13 C12 . . . . 0.4(8) no
C8 C9 C10 C11 . . . . 0.0(8) no
C9 C10 C11 S2 . . . . -179.4(4) no
C9 C10 C11 C12 . . . . 1.1(8) no
S2 C11 C12 C13 . . . . 179.0(4) no
C10 C11 C12 C13 . . . . -1.4(7) no
C11 C12 C13 C8 . . . . 0.7(8) no

loop_
_cod_related_entry_id
_cod_related_entry_database
_cod_related_entry_code
1 ChemSpider 976413
